data_8102904
loop_
_publ_author_name
'Knaust, J. M.'
'Polyakova, L. A.'
'Dorhout, P. K.'

_publ_section_title
;
Crystal structures of octasodium dieuropium(II) bis[hexa-tellurodisilicate], 
Na~8~Eu~2~[Si~2~Te~6~]~2~, octasodium dieuro- pium(II) 
bis[hexaselenodigermanate], Na~8~Eu~2~[Ge~2~Se~6~]~2~, and nonasodium 
samarium(III) bis[hexaselenodisilicate], Na~9~Sm[Si~2~Se~6~]~2~
;
_journal_issue 3
_journal_name_full 'Zeitschrift f\"ur Kristallographie - New Crystal Structures'
_journal_page_first 295
_journal_page_last 297
_journal_volume 220
_journal_year 2005
_chemical_formula_structural 'Na9 Sm [Si2 Se6]2'
_chemical_formula_sum 'Na9 Se12 Si4 Sm'
_chemical_formula_weight 1417.14
_chemical_name_systematic
; 
nonasodium samarium(III) bis[hexaselenodisilicate(III)]
;
_space_group_IT_number 12
_symmetry_cell_setting monoclinic
_symmetry_space_group_name_Hall '-C 2y'
_symmetry_space_group_name_H-M 'C 1 2/m 1'
_atom_sites_solution_hydrogens geom
_atom_sites_solution_primary direct
_atom_sites_solution_secondary difmap
_cell_angle_alpha 90.00
_cell_angle_beta 107.178(3)
_cell_angle_gamma 90.00
_cell_formula_units_Z 1
_cell_length_a 7.0109(13)
_cell_length_b 12.098(2)
_cell_length_c 7.9160(15)
_cell_measurement_reflns_used 1376
_cell_measurement_temperature 173(2)
_cell_measurement_theta_max 28.2565
_cell_measurement_theta_min 2.793
_cell_volume 641.5(2)
_computing_cell_refinement 'SMART, Bruker'
_computing_data_collection 'SMART, Bruker'
_computing_data_reduction 'SAINT, Bruker'
_computing_molecular_graphics 'X-Seed (Barbour, 1999)'
_computing_publication_material 'X-Seed (Barbour, 1999)'
_computing_structure_refinement 'SHELXL-97 (Sheldrick, 1997)'
_computing_structure_solution 'SHELXS-97 (Sheldrick, 1997)'
_diffrn_ambient_temperature 298(2)
_diffrn_measured_fraction_theta_full 0.971
_diffrn_measured_fraction_theta_max 0.971
_diffrn_measurement_device_type 'Bruker AXS SMART CCD'
_diffrn_measurement_method phi/omega
_diffrn_radiation_monochromator graphite
_diffrn_radiation_source 'fine-focus sealed tube'
_diffrn_radiation_type MoK\a
_diffrn_radiation_wavelength 0.71073
_diffrn_reflns_av_R_equivalents 0.0349
_diffrn_reflns_av_sigmaI/netI 0.0436
_diffrn_reflns_limit_h_max 9
_diffrn_reflns_limit_h_min -9
_diffrn_reflns_limit_k_max 15
_diffrn_reflns_limit_k_min -15
_diffrn_reflns_limit_l_max 8
_diffrn_reflns_limit_l_min -10
_diffrn_reflns_number 1985
_diffrn_reflns_theta_full 28.26
_diffrn_reflns_theta_max 28.26
_diffrn_reflns_theta_min 2.69
_exptl_absorpt_coefficient_mu 19.643
_exptl_absorpt_correction_T_max 1.0000000
_exptl_absorpt_correction_T_min 0.4441228
_exptl_absorpt_correction_type multi-scan
_exptl_absorpt_process_details
; 
Data were collected for decay and absorption using the program SADABS
based on the method of R.H. Blessing (Acta Cryst. A51, 33-38, 1995). 
;
_exptl_crystal_colour yellow
_exptl_crystal_density_diffrn 3.669
_exptl_crystal_density_method 'not measured'
_exptl_crystal_description 'thick plate'
_exptl_crystal_F_000 625
_refine_diff_density_max 1.466
_refine_diff_density_min -3.538
_refine_diff_density_rms 0.471
_refine_ls_extinction_method none
_refine_ls_goodness_of_fit_ref 1.202
_refine_ls_hydrogen_treatment mixed
_refine_ls_matrix_type full
_refine_ls_number_parameters 36
_refine_ls_number_reflns 808
_refine_ls_number_restraints 0
_refine_ls_restrained_S_all 1.202
_refine_ls_R_factor_all 0.0557
_refine_ls_R_factor_gt 0.0509
_refine_ls_shift/su_max 0.000
_refine_ls_shift/su_mean 0.000
_refine_ls_structure_factor_coef Fsqd
_refine_ls_weighting_details 'calc w=1/[\s^2^(Fo^2^)+(0.0655P)^2^+0.9627P] where P=(Fo^2^+2Fc^2^)/3'
_refine_ls_weighting_scheme calc
_refine_ls_wR_factor_gt 0.1156
_refine_ls_wR_factor_ref 0.1194
_reflns_number_gt 725
_reflns_number_total 808
_reflns_threshold_expression >2sigma(I)
_cod_data_source_file 409829.cff
_cod_data_source_block Na9SmSi4Se12
_cod_database_code 8102904

loop_
_symmetry_equiv_pos_as_xyz
'x, y, z'
'-x, y, -z'
'x+1/2, y+1/2, z'
'-x+1/2, y+1/2, -z'
'-x, -y, -z'
'x, -y, z'
'-x+1/2, -y+1/2, -z'
'x+1/2, -y+1/2, z'

loop_
_atom_site_label
_atom_site_type_symbol
_atom_site_fract_x
_atom_site_fract_y
_atom_site_fract_z
_atom_site_U_iso_or_equiv
_atom_site_adp_type
_atom_site_occupancy
_atom_site_symmetry_multiplicity
_atom_site_Wyckoff_symbol
_atom_site_calc_flag
_atom_site_refinement_flags
_atom_site_disorder_assembly
_atom_site_disorder_group
Sm1 Sm 0.0000 0.16575(9) 0.5000 0.0169(3) Uani 0.25 4 h d SP . .
Na1 Na 0.0000 0.16575(9) 0.5000 0.0169(3) Uani 0.75 4 h d SP . .
Na2 Na 0.0000 0.3249(3) 1.0000 0.0314(9) Uani 1 4 g d S . .
Na3 Na 0.5000 0.5000 1.0000 0.0356(13) Uani 1 2 a d S . .
Si1 Si 0.0493(3) 0.5000 0.6526(2) 0.0124(4) Uani 1 4 i d S . .
Se1 Se 0.23520(8) 0.34450(5) 0.74231(7) 0.0189(2) Uani 1 8 j d . . .
Se2 Se -0.22918(11) 0.5000 0.74313(10) 0.0202(3) Uani 1 4 i d S . .

loop_
_atom_site_aniso_label
_atom_site_aniso_U_11
_atom_site_aniso_U_22
_atom_site_aniso_U_33
_atom_site_aniso_U_23
_atom_site_aniso_U_13
_atom_site_aniso_U_12
Sm1 0.0176(6) 0.0154(6) 0.0170(7) 0.000 0.0038(5) 0.000
Na1 0.0176(6) 0.0154(6) 0.0170(7) 0.000 0.0038(5) 0.000
Na2 0.033(2) 0.028(2) 0.034(2) 0.000 0.0120(18) 0.000
Na3 0.035(3) 0.025(3) 0.037(3) 0.000 -0.004(2) 0.000
Si1 0.0120(8) 0.0120(9) 0.0121(9) 0.000 0.0019(7) 0.000
Se1 0.0200(4) 0.0150(4) 0.0189(4) 0.00269(18) 0.0014(3) 0.00518(18)
Se2 0.0166(4) 0.0243(5) 0.0206(5) 0.000 0.0067(3) 0.000

loop_
_atom_type_symbol
_atom_type_description
_atom_type_scat_dispersion_real
_atom_type_scat_dispersion_imag
_atom_type_scat_source
Na Na 0.0362 0.0249 'International Tables Vol C Tables 4.2.6.8 and 6.1.1.4'
Si Si 0.0817 0.0704 'International Tables Vol C Tables 4.2.6.8 and 6.1.1.4'
Se Se -0.0929 2.2259 'International Tables Vol C Tables 4.2.6.8 and 6.1.1.4'
Sm Sm -0.1638 3.4418 'International Tables Vol C Tables 4.2.6.8 and 6.1.1.4'

loop_
_geom_angle_atom_site_label_1
_geom_angle_atom_site_label_2
_geom_angle_atom_site_label_3
_geom_angle
_geom_angle_site_symmetry_1
_geom_angle_site_symmetry_3
_geom_angle_publ_flag
Si1 Se2 Na1 103.64(4) . 7_456 ?
Si1 Se2 Sm1 103.64(4) . 7_456 ?
Na1 Se2 Sm1 0.00(3) 7_456 7_456 ?
Si1 Se2 Na1 103.64(4) . 3_455 ?
Na1 Se2 Na1 82.92(4) 7_456 3_455 ?
Sm1 Se2 Na1 82.92(4) 7_456 3_455 ?
Si1 Se2 Sm1 103.64(4) . 3_455 ?
Na1 Se2 Sm1 82.92(4) 7_456 3_455 ?
Sm1 Se2 Sm1 82.92(4) 7_456 3_455 ?
Na1 Se2 Sm1 0.0 3_455 3_455 ?
Si1 Se2 Na2 82.95(4) . 5_567 ?
Na1 Se2 Na2 173.24(3) 7_456 5_567 ?
Sm1 Se2 Na2 173.24(3) 7_456 5_567 ?
Na1 Se2 Na2 94.12(5) 3_455 5_567 ?
Sm1 Se2 Na2 94.12(5) 3_455 5_567 ?
Si1 Se2 Na2 82.95(4) . . ?
Na1 Se2 Na2 94.12(5) 7_456 . ?
Sm1 Se2 Na2 94.12(5) 7_456 . ?
Na1 Se2 Na2 173.24(3) 3_455 . ?
Sm1 Se2 Na2 173.24(3) 3_455 . ?
Na2 Se2 Na2 88.16(10) 5_567 . ?
Si1 Se2 Na3 159.69(6) . 1_455 ?
Na1 Se2 Na3 91.48(2) 7_456 1_455 ?
Sm1 Se2 Na3 91.48(2) 7_456 1_455 ?
Na1 Se2 Na3 91.48(2) 3_455 1_455 ?
Sm1 Se2 Na3 91.48(2) 3_455 1_455 ?
Na2 Se2 Na3 82.49(2) 5_567 1_455 ?
Na2 Se2 Na3 82.49(2) . 1_455 ?
Se2 Sm1 Se2 97.08(4) 7_456 3_545 ?
Se2 Sm1 Se1 174.45(3) 7_456 . ?
Se2 Sm1 Se1 87.048(19) 3_545 . ?
Se2 Sm1 Se1 87.048(19) 7_456 2_556 ?
Se2 Sm1 Se1 174.45(3) 3_545 2_556 ?
Se1 Sm1 Se1 89.09(4) . 2_556 ?
Se2 Sm1 Se1 87.54(3) 7_456 7_556 ?
Se2 Sm1 Se1 89.36(3) 3_545 7_556 ?
Se1 Sm1 Se1 96.24(2) . 7_556 ?
Se1 Sm1 Se1 87.10(2) 2_556 7_556 ?
Se2 Sm1 Se1 89.36(3) 7_456 8_455 ?
Se2 Sm1 Se1 87.54(3) 3_545 8_455 ?
Se1 Sm1 Se1 87.10(2) . 8_455 ?
Se1 Sm1 Se1 96.24(2) 2_556 8_455 ?
Se1 Sm1 Se1 175.33(5) 7_556 8_455 ?
Se2 Sm1 Na1 48.538(19) 7_456 5_556 ?
Se2 Sm1 Na1 48.538(19) 3_545 5_556 ?
Se1 Sm1 Na1 135.456(18) . 5_556 ?
Se1 Sm1 Na1 135.456(18) 2_556 5_556 ?
Se1 Sm1 Na1 87.66(2) 7_556 5_556 ?
Se1 Sm1 Na1 87.66(2) 8_455 5_556 ?
Se2 Sm1 Sm1 48.538(19) 7_456 5_556 ?
Se2 Sm1 Sm1 48.538(19) 3_545 5_556 ?
Se1 Sm1 Sm1 135.456(18) . 5_556 ?
Se1 Sm1 Sm1 135.456(18) 2_556 5_556 ?
Se1 Sm1 Sm1 87.66(2) 7_556 5_556 ?
Se1 Sm1 Sm1 87.66(2) 8_455 5_556 ?
Na1 Sm1 Sm1 0.0 5_556 5_556 ?
Se2 Sm1 Na1 135.45(2) 7_456 7_556 ?
Se2 Sm1 Na1 87.314(19) 3_545 7_556 ?
Se1 Sm1 Na1 48.188(19) . 7_556 ?
Se1 Sm1 Na1 87.14(3) 2_556 7_556 ?
Se1 Sm1 Na1 48.056(12) 7_556 7_556 ?
Se1 Sm1 Na1 135.18(3) 8_455 7_556 ?
Na1 Sm1 Na1 120.18(3) 5_556 7_556 ?
Sm1 Sm1 Na1 120.18(3) 5_556 7_556 ?
Se2 Sm1 Sm1 135.45(2) 7_456 7_556 ?
Se2 Sm1 Sm1 87.314(19) 3_545 7_556 ?
Se1 Sm1 Sm1 48.188(19) . 7_556 ?
Se1 Sm1 Sm1 87.14(3) 2_556 7_556 ?
Se1 Sm1 Sm1 48.056(12) 7_556 7_556 ?
Se1 Sm1 Sm1 135.18(3) 8_455 7_556 ?
Na1 Sm1 Sm1 120.18(3) 5_556 7_556 ?
Sm1 Sm1 Sm1 120.18(3) 5_556 7_556 ?
Na1 Sm1 Sm1 0.00(3) 7_556 7_556 ?
Se2 Sm1 Sm1 87.314(19) 7_456 7_456 ?
Se2 Sm1 Sm1 135.45(2) 3_545 7_456 ?
Se1 Sm1 Sm1 87.14(3) . 7_456 ?
Se1 Sm1 Sm1 48.188(19) 2_556 7_456 ?
Se1 Sm1 Sm1 135.18(3) 7_556 7_456 ?
Se1 Sm1 Sm1 48.056(12) 8_455 7_456 ?
Na1 Sm1 Sm1 120.18(3) 5_556 7_456 ?
Sm1 Sm1 Sm1 120.18(3) 5_556 7_456 ?
Na1 Sm1 Sm1 119.64(5) 7_556 7_456 ?
Sm1 Sm1 Sm1 119.64(5) 7_556 7_456 ?
Se2 Sm1 Na1 87.314(19) 7_456 7_456 ?
Se2 Sm1 Na1 135.45(2) 3_545 7_456 ?
Se1 Sm1 Na1 87.14(3) . 7_456 ?
Se1 Sm1 Na1 48.188(19) 2_556 7_456 ?
Se1 Sm1 Na1 135.18(3) 7_556 7_456 ?
Se1 Sm1 Na1 48.056(12) 8_455 7_456 ?
Na1 Sm1 Na1 120.18(3) 5_556 7_456 ?
Sm1 Sm1 Na1 120.18(3) 5_556 7_456 ?
Na1 Sm1 Na1 119.64(5) 7_556 7_456 ?
Sm1 Sm1 Na1 119.64(5) 7_556 7_456 ?
Sm1 Sm1 Na1 0.0 7_456 7_456 ?
Si1 Se1 Na3 82.85(4) . . ?
Si1 Se1 Na2 84.16(8) . . ?
Na3 Se1 Na2 86.60(5) . . ?
Si1 Se1 Sm1 103.74(5) . . ?
Na3 Se1 Sm1 173.41(2) . . ?
Na2 Se1 Sm1 93.93(5) . . ?
Si1 Se1 Na1 103.69(5) . 7_556 ?
Na3 Se1 Na1 94.84(2) . 7_556 ?
Na2 Se1 Na1 172.14(7) . 7_556 ?
Sm1 Se1 Na1 83.76(2) . 7_556 ?
Si1 Se1 Sm1 103.69(5) . 7_556 ?
Na3 Se1 Sm1 94.84(2) . 7_556 ?
Na2 Se1 Sm1 172.14(7) . 7_556 ?
Sm1 Se1 Sm1 83.76(2) . 7_556 ?
Na1 Se1 Sm1 0.00(4) 7_556 7_556 ?
Si1 Se1 Na2 158.23(6) . 7_557 ?
Na3 Se1 Na2 80.55(5) . 7_557 ?
Na2 Se1 Na2 80.90(5) . 7_557 ?
Sm1 Se1 Na2 93.04(5) . 7_557 ?
Na1 Se1 Na2 91.70(2) 7_556 7_557 ?
Sm1 Se1 Na2 91.70(2) 7_556 7_557 ?
Se1 Na3 Se1 180.0 5_667 . ?
Se1 Na3 Se1 78.14(3) 5_667 2_657 ?
Se1 Na3 Se1 101.86(3) . 2_657 ?
Se1 Na3 Se1 101.86(3) 5_667 6_565 ?
Se1 Na3 Se1 78.14(3) . 6_565 ?
Se1 Na3 Se1 180.0 2_657 6_565 ?
Se1 Na3 Se2 93.96(2) 5_667 1_655 ?
Se1 Na3 Se2 86.04(2) . 1_655 ?
Se1 Na3 Se2 93.96(2) 2_657 1_655 ?
Se1 Na3 Se2 86.04(2) 6_565 1_655 ?
Se1 Na3 Se2 86.04(2) 5_667 5_567 ?
Se1 Na3 Se2 93.96(2) . 5_567 ?
Se1 Na3 Se2 86.04(2) 2_657 5_567 ?
Se1 Na3 Se2 93.96(2) 6_565 5_567 ?
Se2 Na3 Se2 180.0 1_655 5_567 ?
Se1 Na3 Si1 140.066(14) 5_667 . ?
Se1 Na3 Si1 39.934(14) . . ?
Se1 Na3 Si1 140.066(14) 2_657 . ?
Se1 Na3 Si1 39.934(14) 6_565 . ?
Se2 Na3 Si1 93.92(4) 1_655 . ?
Se2 Na3 Si1 86.08(4) 5_567 . ?
Se1 Na3 Si1 39.934(14) 5_667 5_667 ?
Se1 Na3 Si1 140.066(14) . 5_667 ?
Se1 Na3 Si1 39.934(14) 2_657 5_667 ?
Se1 Na3 Si1 140.066(14) 6_565 5_667 ?
Se2 Na3 Si1 86.08(4) 1_655 5_667 ?
Se2 Na3 Si1 93.92(4) 5_567 5_667 ?
Si1 Na3 Si1 180.0 . 5_667 ?
Se1 Na3 Na2 129.068(13) 5_667 7_557 ?
Se1 Na3 Na2 50.932(13) . 7_557 ?
Se1 Na3 Na2 50.932(13) 2_657 7_557 ?
Se1 Na3 Na2 129.068(13) 6_565 7_557 ?
Se2 Na3 Na2 90.0 1_655 7_557 ?
Se2 Na3 Na2 90.0 5_567 7_557 ?
Si1 Na3 Na2 90.0 . 7_557 ?
Si1 Na3 Na2 90.0 5_667 7_557 ?
Se1 Na3 Na2 50.932(13) 5_667 3 ?
Se1 Na3 Na2 129.068(13) . 3 ?
Se1 Na3 Na2 129.068(13) 2_657 3 ?
Se1 Na3 Na2 50.932(13) 6_565 3 ?
Se2 Na3 Na2 90.0 1_655 3 ?
Se2 Na3 Na2 90.0 5_567 3 ?
Si1 Na3 Na2 90.0 . 3 ?
Si1 Na3 Na2 90.0 5_667 3 ?
Na2 Na3 Na2 180.0 7_557 3 ?
Se1 Na3 Na2 133.28(2) 5_667 . ?
Se1 Na3 Na2 46.72(2) . . ?
Se1 Na3 Na2 91.92(3) 2_657 . ?
Se1 Na3 Na2 88.08(3) 6_565 . ?
Se2 Na3 Na2 132.51(3) 1_655 . ?
Se2 Na3 Na2 47.49(3) 5_567 . ?
Si1 Na3 Na2 55.23(3) . . ?
Si1 Na3 Na2 124.77(3) 5_667 . ?
Na2 Na3 Na2 58.85(4) 7_557 . ?
Na2 Na3 Na2 121.15(4) 3 . ?
Se1 Na3 Na2 46.72(2) 5_667 5_667 ?
Se1 Na3 Na2 133.28(2) . 5_667 ?
Se1 Na3 Na2 88.08(3) 2_657 5_667 ?
Se1 Na3 Na2 91.92(3) 6_565 5_667 ?
Se2 Na3 Na2 47.49(3) 1_655 5_667 ?
Se2 Na3 Na2 132.51(3) 5_567 5_667 ?
Si1 Na3 Na2 124.77(3) . 5_667 ?
Si1 Na3 Na2 55.23(3) 5_667 5_667 ?
Na2 Na3 Na2 121.15(4) 7_557 5_667 ?
Na2 Na3 Na2 58.85(4) 3 5_667 ?
Na2 Na3 Na2 180.0 . 5_667 ?
Se2 Si1 Se1 111.57(6) . 6_565 ?
Se2 Si1 Se1 111.57(6) . . ?
Se1 Si1 Se1 111.26(8) 6_565 . ?
Se2 Si1 Si1 108.09(11) . 5_566 ?
Se1 Si1 Si1 107.04(7) 6_565 5_566 ?
Se1 Si1 Si1 107.04(7) . 5_566 ?
Se2 Si1 Na3 114.24(7) . . ?
Se1 Si1 Na3 57.21(4) 6_565 . ?
Se1 Si1 Na3 57.21(4) . . ?
Si1 Si1 Na3 137.67(11) 5_566 . ?
Se1 Na2 Se1 170.88(14) . 2_557 ?
Se1 Na2 Se2 96.42(6) . 5_567 ?
Se1 Na2 Se2 77.15(5) 2_557 5_567 ?
Se1 Na2 Se2 77.15(5) . . ?
Se1 Na2 Se2 96.42(6) 2_557 . ?
Se2 Na2 Se2 91.84(10) 5_567 . ?
Se1 Na2 Se1 86.97(4) . 8_455 ?
Se1 Na2 Se1 99.10(5) 2_557 8_455 ?
Se2 Na2 Se1 175.27(6) 5_567 8_455 ?
Se2 Na2 Se1 85.698(19) . 8_455 ?
Se1 Na2 Se1 99.10(5) . 7_557 ?
Se1 Na2 Se1 86.97(4) 2_557 7_557 ?
Se2 Na2 Se1 85.698(19) 5_567 7_557 ?
Se2 Na2 Se1 175.27(6) . 7_557 ?
Se1 Na2 Se1 97.04(10) 8_455 7_557 ?
Se1 Na2 Na3 94.56(7) . 3_445 ?
Se1 Na2 Na3 94.56(7) 2_557 3_445 ?
Se2 Na2 Na3 134.08(5) 5_567 3_445 ?
Se2 Na2 Na3 134.08(5) . 3_445 ?
Se1 Na2 Na3 48.52(5) 8_455 3_445 ?
Se1 Na2 Na3 48.52(5) 7_557 3_445 ?
Se1 Na2 Na2 134.92(7) . 7_457 ?
Se1 Na2 Na2 50.723(13) 2_557 7_457 ?
Se2 Na2 Na2 127.80(5) 5_567 7_457 ?
Se2 Na2 Na2 91.48(4) . 7_457 ?
Se1 Na2 Na2 48.38(5) 8_455 7_457 ?
Se1 Na2 Na2 93.22(10) 7_557 7_457 ?
Na3 Na2 Na2 62.67(9) 3_445 7_457 ?
Se1 Na2 Na2 50.723(13) . 7_557 ?
Se1 Na2 Na2 134.92(7) 2_557 7_557 ?
Se2 Na2 Na2 91.48(4) 5_567 7_557 ?
Se2 Na2 Na2 127.80(5) . 7_557 ?
Se1 Na2 Na2 93.22(10) 8_455 7_557 ?
Se1 Na2 Na2 48.38(5) 7_557 7_557 ?
Na3 Na2 Na2 62.67(9) 3_445 7_557 ?
Na2 Na2 Na2 125.35(18) 7_457 7_557 ?
Se1 Na2 Na3 46.67(3) . . ?
Se1 Na2 Na3 127.15(7) 2_557 . ?
Se2 Na2 Na3 50.01(3) 5_567 . ?
Se2 Na2 Na3 85.58(6) . . ?
Se1 Na2 Na3 133.60(2) 8_455 . ?
Se1 Na2 Na3 89.753(16) 7_557 . ?
Na3 Na2 Na3 121.15(4) 3_445 . ?
Na2 Na2 Na3 176.18(13) 7_457 . ?
Na2 Na2 Na3 58.48(5) 7_557 . ?
Se1 Na2 Na3 127.15(7) . 1_455 ?
Se1 Na2 Na3 46.67(3) 2_557 1_455 ?
Se2 Na2 Na3 85.58(6) 5_567 1_455 ?
Se2 Na2 Na3 50.01(3) . 1_455 ?
Se1 Na2 Na3 89.753(16) 8_455 1_455 ?
Se1 Na2 Na3 133.60(2) 7_557 1_455 ?
Na3 Na2 Na3 121.15(4) 3_445 1_455 ?
Na2 Na2 Na3 58.48(5) 7_457 1_455 ?
Na2 Na2 Na3 176.18(13) 7_557 1_455 ?
Na3 Na2 Na3 117.70(8) . 1_455 ?

loop_
_geom_bond_atom_site_label_1
_geom_bond_atom_site_label_2
_geom_bond_distance
_geom_bond_site_symmetry_2
_geom_bond_publ_flag
Se2 Si1 2.270(2) . ?
Se2 Na1 3.0284(9) 7_456 ?
Se2 Sm1 3.0284(9) 7_456 ?
Se2 Na1 3.0284(9) 3_455 ?
Se2 Sm1 3.0284(9) 3_455 ?
Se2 Na2 3.046(2) 5_567 ?
Se2 Na2 3.046(2) . ?
Se2 Na3 3.1655(9) 1_455 ?
Sm1 Se2 3.0284(9) 7_456 ?
Sm1 Se2 3.0284(9) 3_545 ?
Sm1 Se1 3.0342(9) . ?
Sm1 Se1 3.0342(9) 2_556 ?
Sm1 Se1 3.0405(7) 7_556 ?
Sm1 Se1 3.0405(7) 8_455 ?
Sm1 Na1 4.010(2) 5_556 ?
Sm1 Sm1 4.010(2) 5_556 ?
Sm1 Na1 4.0551(12) 7_556 ?
Sm1 Sm1 4.0551(12) 7_556 ?
Sm1 Sm1 4.0551(12) 7_456 ?
Sm1 Na1 4.0551(12) 7_456 ?
Se1 Si1 2.2791(12) . ?
Se1 Na3 2.9850(6) . ?
Se1 Na2 2.9872(7) . ?
Se1 Na1 3.0405(7) 7_556 ?
Se1 Sm1 3.0405(7) 7_556 ?
Se1 Na2 3.093(2) 7_557 ?
Na3 Se1 2.9850(6) 5_667 ?
Na3 Se1 2.9850(6) 2_657 ?
Na3 Se1 2.9850(6) 6_565 ?
Na3 Se2 3.1655(9) 1_655 ?
Na3 Se2 3.1655(9) 5_567 ?
Na3 Si1 3.5230(18) . ?
Na3 Si1 3.5230(18) 5_667 ?
Na3 Na2 3.930(4) 7_557 ?
Na3 Na2 3.930(4) 3 ?
Na3 Na2 4.0960(19) . ?
Na3 Na2 4.0960(19) 5_667 ?
Si1 Se1 2.2791(12) 6_565 ?
Si1 Si1 2.309(4) 5_566 ?
Na2 Se1 2.9872(7) 2_557 ?
Na2 Se2 3.046(2) 5_567 ?
Na2 Se1 3.093(2) 8_455 ?
Na2 Se1 3.093(2) 7_557 ?
Na2 Na3 3.930(4) 3_445 ?
Na2 Na2 3.946(3) 7_457 ?
Na2 Na2 3.946(3) 7_557 ?
Na2 Na3 4.0960(19) 1_455 ?
